data_2219213
loop_
_publ_author_name
'Wang, Jian-Gang'
'Jian, Fang-Fang'
'Ding, Yu-Feng'

_publ_section_title
;
 1-[1-(4-Nitrophenyl)ethylidene]thiosemicarbazide
;
_journal_coeditor_code AT2598
_journal_issue 9
_journal_name_full 'Acta Crystallographica Section E'
_journal_page_first o1730
_journal_paper_doi 10.1107/S1600536808025105
_journal_volume 64
_journal_year 2008
_chemical_formula_iupac 'C9 H10 N4 O2 S'
_chemical_formula_moiety 'C9 H10 N4 O2 S'
_chemical_formula_sum 'C9 H10 N4 O2 S'
_chemical_formula_weight 238.27
_chemical_name_systematic
;
1-[1-(4-Nitrophenyl)ethylidene]thiosemicarbazide
;
_space_group_IT_number 2
_symmetry_cell_setting triclinic
_symmetry_space_group_name_Hall '-P 1'
_symmetry_space_group_name_H-M 'P -1'
_atom_sites_solution_hydrogens geom
_atom_sites_solution_primary direct
_atom_sites_solution_secondary difmap
_audit_creation_method SHELXL-97
_cell_angle_alpha 62.08(3)
_cell_angle_beta 76.41(3)
_cell_angle_gamma 69.02(3)
_cell_formula_units_Z 2
_cell_length_a 7.4450(15)
_cell_length_b 9.3180(19)
_cell_length_c 9.4050(19)
_cell_measurement_reflns_used 1776
_cell_measurement_temperature 293(2)
_cell_measurement_theta_max 26.96
_cell_measurement_theta_min 2.46
_cell_volume 536.5(3)
_computing_cell_refinement 'SAINT (Bruker, 1997)'
_computing_data_collection 'SMART (Bruker, 1997)'
_computing_data_reduction 'SAINT (Bruker, 1997)'
_computing_molecular_graphics 'SHELXTL (Sheldrick, 2008)'
_computing_publication_material 'SHELXTL (Sheldrick, 2008)'
_computing_structure_refinement 'SHELXL97 (Sheldrick, 2008)'
_computing_structure_solution 'SHELXS97 (Sheldrick, 2008)'
_diffrn_ambient_temperature 293(2)
_diffrn_measured_fraction_theta_full 0.983
_diffrn_measured_fraction_theta_max 0.983
_diffrn_measurement_device_type 'Bruker SMART CCD area-detector'
_diffrn_measurement_method '\f and \w'
_diffrn_radiation_monochromator graphite
_diffrn_radiation_source 'fine-focus sealed tube'
_diffrn_radiation_type MoK\a
_diffrn_radiation_wavelength 0.71073
_diffrn_reflns_av_R_equivalents 0.0262
_diffrn_reflns_av_sigmaI/netI 0.0254
_diffrn_reflns_limit_h_max 8
_diffrn_reflns_limit_h_min 0
_diffrn_reflns_limit_k_max 11
_diffrn_reflns_limit_k_min -11
_diffrn_reflns_limit_l_max 11
_diffrn_reflns_limit_l_min -11
_diffrn_reflns_number 2493
_diffrn_reflns_theta_full 26.96
_diffrn_reflns_theta_max 26.96
_diffrn_reflns_theta_min 2.46
_exptl_absorpt_coefficient_mu 0.293
_exptl_absorpt_correction_type none
_exptl_crystal_colour yellow
_exptl_crystal_density_diffrn 1.475
_exptl_crystal_density_method 'not measured'
_exptl_crystal_description block
_exptl_crystal_F_000 248
_exptl_crystal_size_max 0.20
_exptl_crystal_size_mid 0.15
_exptl_crystal_size_min 0.10
_refine_diff_density_max 0.393
_refine_diff_density_min -0.384
_refine_ls_extinction_method none
_refine_ls_goodness_of_fit_ref 1.076
_refine_ls_hydrogen_treatment constr
_refine_ls_matrix_type full
_refine_ls_number_parameters 145
_refine_ls_number_reflns 2307
_refine_ls_number_restraints 0
_refine_ls_restrained_S_all 1.076
_refine_ls_R_factor_all 0.0638
_refine_ls_R_factor_gt 0.0457
_refine_ls_shift/su_max 0.000
_refine_ls_shift/su_mean 0.000
_refine_ls_structure_factor_coef Fsqd
_refine_ls_weighting_details 'calc w=1/[\s^2^(Fo^2^)+(0.0802P)^2^+0.1605P] where P=(Fo^2^+2Fc^2^)/3'
_refine_ls_weighting_scheme calc
_refine_ls_wR_factor_gt 0.1280
_refine_ls_wR_factor_ref 0.1404
_reflns_number_gt 1776
_reflns_number_total 2307
_reflns_threshold_expression I>2\s(I)
_cod_data_source_file at2598.cif
_cod_data_source_block I
_cod_database_code 2219213
_cod_database_fobs_code 2219213

loop_
_symmetry_equiv_pos_as_xyz
'x, y, z'
'-x, -y, -z'

loop_
_atom_site_type_symbol
_atom_site_label
_atom_site_fract_x
_atom_site_fract_y
_atom_site_fract_z
_atom_site_U_iso_or_equiv
_atom_site_adp_type
_atom_site_calc_flag
_atom_site_refinement_flags
_atom_site_occupancy
S S1 -0.18728(10) 0.97254(7) 0.38617(7) 0.0483(2) Uani d . 1
O O1 0.2761(3) -0.3046(2) 1.2287(3) 0.0697(6) Uani d . 1
O O2 0.4183(3) -0.2729(2) 1.3830(2) 0.0680(6) Uani d . 1
N N1 0.3337(3) -0.2167(2) 1.2626(2) 0.0472(5) Uani d . 1
N N2 0.0574(3) 0.5445(2) 0.7336(2) 0.0373(4) Uani d . 1
N N3 0.0128(3) 0.7117(2) 0.6222(2) 0.0394(4) Uani d . 1
H H3A 0.0744 0.7778 0.6144 0.047 Uiso calc R 1
N N4 -0.2206(3) 0.6599(2) 0.5464(2) 0.0521(5) Uani d . 1
H H4A -0.1876 0.5573 0.6190 0.063 Uiso calc R 1
H H4B -0.3121 0.6918 0.4873 0.063 Uiso calc R 1
C C1 0.1766(3) 0.1958(3) 0.9090(3) 0.0392(5) Uani d . 1
H H1A 0.1182 0.2381 0.8145 0.047 Uiso calc R 1
C C2 0.2135(3) 0.0244(3) 1.0120(3) 0.0410(5) Uani d . 1
H H2B 0.1813 -0.0485 0.9871 0.049 Uiso calc R 1
C C3 0.2990(3) -0.0353(2) 1.1521(3) 0.0364(5) Uani d . 1
C C4 0.3527(3) 0.0684(3) 1.1924(3) 0.0415(5) Uani d . 1
H H4C 0.4109 0.0249 1.2873 0.050 Uiso calc R 1
C C5 0.3167(3) 0.2400(3) 1.0864(3) 0.0397(5) Uani d . 1
H H5A 0.3537 0.3112 1.1100 0.048 Uiso calc R 1
C C6 0.2260(3) 0.3065(2) 0.9453(2) 0.0337(4) Uani d . 1
C C7 0.1848(3) 0.4909(2) 0.8317(3) 0.0371(5) Uani d . 1
C C8 0.2907(4) 0.5977(3) 0.8389(4) 0.0631(8) Uani d . 1
H H8A 0.2478 0.7120 0.7589 0.095 Uiso calc R 1
H H8B 0.4268 0.5521 0.8185 0.095 Uiso calc R 1
H H8C 0.2649 0.5972 0.9441 0.095 Uiso calc R 1
C C9 -0.1299(3) 0.7696(3) 0.5255(3) 0.0384(5) Uani d . 1

loop_
_atom_site_aniso_label
_atom_site_aniso_U_11
_atom_site_aniso_U_22
_atom_site_aniso_U_33
_atom_site_aniso_U_12
_atom_site_aniso_U_13
_atom_site_aniso_U_23
S1 0.0686(4) 0.0278(3) 0.0474(4) -0.0157(3) -0.0254(3) -0.0044(2)
O1 0.0890(15) 0.0312(9) 0.0844(14) -0.0239(9) -0.0267(11) -0.0073(9)
O2 0.0795(14) 0.0444(10) 0.0588(11) -0.0168(9) -0.0295(10) 0.0051(9)
N1 0.0442(11) 0.0309(9) 0.0534(12) -0.0102(8) -0.0077(9) -0.0062(8)
N2 0.0450(10) 0.0227(8) 0.0400(9) -0.0076(7) -0.0105(8) -0.0084(7)
N3 0.0478(10) 0.0242(8) 0.0446(10) -0.0109(7) -0.0151(8) -0.0078(7)
N4 0.0678(14) 0.0332(10) 0.0558(12) -0.0205(9) -0.0276(10) -0.0047(9)
C1 0.0448(12) 0.0296(10) 0.0433(11) -0.0090(8) -0.0139(9) -0.0120(9)
C2 0.0468(12) 0.0285(10) 0.0513(13) -0.0119(9) -0.0106(10) -0.0158(9)
C3 0.0352(11) 0.0254(9) 0.0404(11) -0.0070(8) -0.0027(8) -0.0088(8)
C4 0.0462(12) 0.0361(11) 0.0392(11) -0.0105(9) -0.0112(9) -0.0109(9)
C5 0.0481(12) 0.0296(10) 0.0444(12) -0.0100(9) -0.0119(9) -0.0152(9)
C6 0.0347(10) 0.0242(9) 0.0400(11) -0.0063(8) -0.0064(8) -0.0119(8)
C7 0.0404(11) 0.0249(9) 0.0442(11) -0.0068(8) -0.0093(9) -0.0124(9)
C8 0.0745(18) 0.0316(11) 0.0821(19) -0.0198(12) -0.0407(15) -0.0044(12)
C9 0.0481(12) 0.0284(10) 0.0379(11) -0.0111(9) -0.0093(9) -0.0108(8)

loop_
_atom_type_symbol
_atom_type_description
_atom_type_scat_dispersion_real
_atom_type_scat_dispersion_imag
_atom_type_scat_source
C C 0.0033 0.0016 'International Tables Vol C Tables 4.2.6.8 and 6.1.1.4'
H H 0.0000 0.0000 'International Tables Vol C Tables 4.2.6.8 and 6.1.1.4'
N N 0.0061 0.0033 'International Tables Vol C Tables 4.2.6.8 and 6.1.1.4'
O O 0.0106 0.0060 'International Tables Vol C Tables 4.2.6.8 and 6.1.1.4'
S S 0.1246 0.1234 'International Tables Vol C Tables 4.2.6.8 and 6.1.1.4'

loop_
_geom_angle_atom_site_label_1
_geom_angle_atom_site_label_2
_geom_angle_atom_site_label_3
_geom_angle
O2 N1 O1 123.1(2)
O2 N1 C3 118.7(2)
O1 N1 C3 118.15(19)
C7 N2 N3 119.08(18)
C9 N3 N2 118.64(17)
C9 N3 H3A 120.7
N2 N3 H3A 120.7
C9 N4 H4A 120.0
C9 N4 H4B 120.0
H4A N4 H4B 120.0
C2 C1 C6 121.03(19)
C2 C1 H1A 119.5
C6 C1 H1A 119.5
C3 C2 C1 118.5(2)
C3 C2 H2B 120.8
C1 C2 H2B 120.8
C2 C3 C4 122.67(19)
C2 C3 N1 118.13(19)
C4 C3 N1 119.20(19)
C3 C4 C5 118.0(2)
C3 C4 H4C 121.0
C5 C4 H4C 121.0
C4 C5 C6 121.2(2)
C4 C5 H5A 119.4
C6 C5 H5A 119.4
C5 C6 C1 118.60(18)
C5 C6 C7 121.53(18)
C1 C6 C7 119.86(18)
N2 C7 C6 114.93(18)
N2 C7 C8 125.16(19)
C6 C7 C8 119.91(18)
C7 C8 H8A 109.5
C7 C8 H8B 109.5
H8A C8 H8B 109.5
C7 C8 H8C 109.5
H8A C8 H8C 109.5
H8B C8 H8C 109.5
N4 C9 N3 117.19(18)
N4 C9 S1 122.63(17)
N3 C9 S1 120.19(16)

loop_
_geom_bond_atom_site_label_1
_geom_bond_atom_site_label_2
_geom_bond_distance
S1 C9 1.685(2)
O1 N1 1.231(3)
O2 N1 1.224(3)
N1 C3 1.473(3)
N2 C7 1.281(3)
N2 N3 1.379(2)
N3 C9 1.353(3)
N3 H3A 0.8600
N4 C9 1.336(3)
N4 H4A 0.8600
N4 H4B 0.8600
C1 C2 1.388(3)
C1 C6 1.406(3)
C1 H1A 0.9300
C2 C3 1.381(3)
C2 H2B 0.9300
C3 C4 1.389(3)
C4 C5 1.395(3)
C4 H4C 0.9300
C5 C6 1.397(3)
C5 H5A 0.9300
C6 C7 1.498(3)
C7 C8 1.506(3)
C8 H8A 0.9600
C8 H8B 0.9600
C8 H8C 0.9600

loop_
_geom_hbond_atom_site_label_D
_geom_hbond_atom_site_label_H
_geom_hbond_atom_site_label_A
_geom_hbond_site_symmetry_A
_geom_hbond_distance_DH
_geom_hbond_distance_HA
_geom_hbond_distance_DA
_geom_hbond_angle_DHA
N3 H3A S1 2_576 0.86 2.74 3.581(2) 166.4
N4 H4A O1 2_557 0.86 2.35 3.101(3) 145.5
N4 H4B O2 1_464 0.86 2.29 3.133(3) 166.2

loop_
_cod_related_entry_id
_cod_related_entry_database
_cod_related_entry_code
1 ChemSpider 5986812
